data_4305633
loop_
_publ_author_name
'Andriy M. Palasyuk'
'John D. Corbett'

_publ_section_title
;
BaIrIn4 and Ba2Ir4In13: Two In-Rich Polar Intermetallic Structures with
Different Augmented Prismatic Environments about the Cations
;
_journal_name_full 'Inorganic Chemistry'
_journal_page_first 9344
_journal_page_last 9350
_journal_paper_doi 10.1021/ic8006124
_journal_volume 47
_journal_year 2008
_chemical_formula_sum 'Ba2 In13 Ir4'
_chemical_formula_weight 2536.14
_chemical_name_systematic
; 
 ? 
;
_space_group_IT_number 36
_symmetry_cell_setting orthorhombic
_symmetry_space_group_name_Hall 'C 2c -2'
_symmetry_space_group_name_H-M 'C m c 21'
_atom_sites_solution_hydrogens none
_atom_sites_solution_primary direct
_atom_sites_solution_secondary difmap
_audit_creation_method SHELXL-97
_cell_angle_alpha 90.00
_cell_angle_beta 90.00
_cell_angle_gamma 90.00
_cell_formula_units_Z 4
_cell_length_a 4.4856(9)
_cell_length_b 29.052(6)
_cell_length_c 13.687(3)
_cell_measurement_reflns_used 5556
_cell_measurement_temperature 293(2)
_cell_measurement_theta_max 28.25
_cell_measurement_theta_min 1.40
_cell_volume 1783.6(6)
_computing_cell_refinement 'Bruker SMART'
_computing_data_collection 'Bruker SMART'
_computing_data_reduction 'Bruker SMART'
_computing_molecular_graphics 'Bruker SHELXTL'
_computing_publication_material 'Bruker SHELXTL'
_computing_structure_refinement 'SHELXL-97 (Sheldrick, 1997)'
_computing_structure_solution 'SHELXS-97 (Sheldrick, 1990)'
_diffrn_ambient_temperature 293(2)
_diffrn_measured_fraction_theta_full 0.987
_diffrn_measured_fraction_theta_max 0.967
_diffrn_measurement_device_type 'CCD area detector'
_diffrn_measurement_method 'phi and omega scans'
_diffrn_radiation_monochromator graphite
_diffrn_radiation_source 'fine-focus sealed tube'
_diffrn_radiation_type MoK\a
_diffrn_radiation_wavelength 0.71073
_diffrn_reflns_av_R_equivalents 0.0379
_diffrn_reflns_av_sigmaI/netI 0.0579
_diffrn_reflns_limit_h_max 5
_diffrn_reflns_limit_h_min -4
_diffrn_reflns_limit_k_max 38
_diffrn_reflns_limit_k_min -37
_diffrn_reflns_limit_l_max 12
_diffrn_reflns_limit_l_min -17
_diffrn_reflns_number 5556
_diffrn_reflns_theta_full 28.25
_diffrn_reflns_theta_max 28.25
_diffrn_reflns_theta_min 1.40
_exptl_absorpt_coefficient_mu 50.433
_exptl_absorpt_correction_T_max 0.220
_exptl_absorpt_correction_T_min 0.061
_exptl_absorpt_correction_type empirical
_exptl_crystal_colour silver
_exptl_crystal_density_diffrn 9.444
_exptl_crystal_density_meas ?
_exptl_crystal_density_method .
_exptl_crystal_description irregular
_exptl_crystal_F_000 4228
_exptl_crystal_size_max 0.07
_exptl_crystal_size_mid 0.05
_exptl_crystal_size_min 0.03
_refine_diff_density_max 2.138
_refine_diff_density_min -2.754
_refine_diff_density_rms 0.626
_refine_ls_abs_structure_details 'Flack H D (1983), Acta Cryst. A39, 876-881'
_refine_ls_abs_structure_Flack 0.04(2)
_refine_ls_extinction_coef 0.00066(3)
_refine_ls_extinction_expression Fc^*^=kFc[1+0.001xFc^2^\l^3^/sin(2\q)]^-1/4^
_refine_ls_extinction_method SHELXL
_refine_ls_goodness_of_fit_ref 1.065
_refine_ls_hydrogen_treatment none
_refine_ls_matrix_type full
_refine_ls_number_parameters 116
_refine_ls_number_reflns 2122
_refine_ls_number_restraints 1
_refine_ls_restrained_S_all 1.065
_refine_ls_R_factor_all 0.0400
_refine_ls_R_factor_gt 0.0381
_refine_ls_shift/su_max 0.000
_refine_ls_shift/su_mean 0.000
_refine_ls_structure_factor_coef Fsqd
_refine_ls_weighting_details 'calc w=1/[\s^2^(Fo^2^)+(0.0260P)^2^+177.4053P] where P=(Fo^2^+2Fc^2^)/3'
_refine_ls_weighting_scheme calc
_refine_ls_wR_factor_gt 0.0886
_refine_ls_wR_factor_ref 0.0896
_reflns_number_gt 2008
_reflns_number_total 2122
_reflns_threshold_expression >2sigma(I)
_cod_data_source_file ic8006124_si_002_2.cif
_cod_data_source_block Ba2Ir4In13
_cod_original_cell_volume 1783.7(6)
_cod_database_code 4305633

loop_
_symmetry_equiv_pos_as_xyz
'x, y, z'
'-x, -y, z+1/2'
'x, -y, z+1/2'
'-x, y, z'
'x+1/2, y+1/2, z'
'-x+1/2, -y+1/2, z+1/2'
'x+1/2, -y+1/2, z+1/2'
'-x+1/2, y+1/2, z'

loop_
_atom_site_label
_atom_site_type_symbol
_atom_site_fract_x
_atom_site_fract_y
_atom_site_fract_z
_atom_site_U_iso_or_equiv
_atom_site_adp_type
_atom_site_occupancy
_atom_site_symmetry_multiplicity
_atom_site_calc_flag
_atom_site_refinement_flags
_atom_site_disorder_assembly
_atom_site_disorder_group
Ba1 Ba 0.0000 0.45988(6) 0.89414(18) 0.0082(3) Uani 1 2 d S . .
Ba2 Ba 0.0000 0.25175(6) 0.57188(16) 0.0116(4) Uani 1 2 d S . .
Ir1 Ir 0.0000 0.41155(4) 0.58322(10) 0.0050(2) Uani 1 2 d S . .
Ir2 Ir 0.0000 0.30885(3) 0.89448(10) 0.0056(2) Uani 1 2 d S . .
Ir3 Ir 0.0000 0.41805(4) 0.20267(9) 0.0054(3) Uani 1 2 d S . .
Ir4 Ir 0.0000 0.31532(4) 0.26452(9) 0.0075(3) Uani 1 2 d S . .
In1 In 0.5000 0.42846(7) 0.71457(17) 0.0081(5) Uani 1 2 d S . .
In2 In 0.0000 0.35302(7) 0.72936(17) 0.0101(5) Uani 1 2 d S . .
In3 In 0.0000 0.49724(8) 0.6406(2) 0.0091(4) Uani 1 2 d S . .
In4 In 0.5000 0.46313(8) 0.28684(18) 0.0085(5) Uani 1 2 d S . .
In5 In 0.0000 0.38522(7) 0.3948(2) 0.0100(4) Uani 1 2 d S . .
In6 In 0.5000 0.36288(8) 0.90755(17) 0.0085(5) Uani 1 2 d S . .
In7 In 0.5000 0.43200(7) 0.07134(18) 0.0077(4) Uani 1 2 d S . .
In8 In 0.5000 0.45500(8) 0.49711(17) 0.0084(5) Uani 1 2 d S . .
In9 In 0.5000 0.36031(8) 0.22819(18) 0.0092(5) Uani 1 2 d S . .
In10 In 0.5000 0.34925(7) 0.55725(17) 0.0099(5) Uani 1 2 d S . .
In11 In 0.5000 0.27472(7) 0.78860(17) 0.0096(5) Uani 1 2 d S . .
In12 In 0.0000 0.34445(7) 0.07157(18) 0.0082(4) Uani 1 2 d S . .
In13 In 0.0000 0.21514(7) 0.87672(15) 0.0086(5) Uani 1 2 d S . .

loop_
_atom_site_aniso_label
_atom_site_aniso_U_11
_atom_site_aniso_U_22
_atom_site_aniso_U_33
_atom_site_aniso_U_23
_atom_site_aniso_U_13
_atom_site_aniso_U_12
Ba1 0.0057(8) 0.0120(7) 0.0070(7) 0.0001(8) 0.000 0.000
Ba2 0.0092(8) 0.0108(7) 0.0147(9) -0.0022(8) 0.000 0.000
Ir1 0.0057(5) 0.0051(4) 0.0043(5) 0.0004(5) 0.000 0.000
Ir2 0.0061(5) 0.0056(5) 0.0051(5) 0.0001(5) 0.000 0.000
Ir3 0.0050(6) 0.0051(5) 0.0060(6) 0.0007(4) 0.000 0.000
Ir4 0.0072(6) 0.0068(5) 0.0085(6) 0.0012(4) 0.000 0.000
In1 0.0070(11) 0.0097(9) 0.0078(12) -0.0007(8) 0.000 0.000
In2 0.0136(11) 0.0102(10) 0.0066(11) 0.0040(8) 0.000 0.000
In3 0.0135(10) 0.0053(8) 0.0085(10) -0.0022(8) 0.000 0.000
In4 0.0079(11) 0.0101(9) 0.0074(11) -0.0023(8) 0.000 0.000
In5 0.0116(10) 0.0127(9) 0.0058(9) -0.0031(10) 0.000 0.000
In6 0.0057(10) 0.0077(9) 0.0122(13) -0.0035(9) 0.000 0.000
In7 0.0073(10) 0.0106(9) 0.0052(11) 0.0000(9) 0.000 0.000
In8 0.0076(10) 0.0109(10) 0.0066(11) 0.0028(9) 0.000 0.000
In9 0.0057(10) 0.0104(9) 0.0114(11) 0.0023(9) 0.000 0.000
In10 0.0082(11) 0.0072(9) 0.0144(13) -0.0028(9) 0.000 0.000
In11 0.0082(11) 0.0071(9) 0.0134(12) -0.0033(8) 0.000 0.000
In12 0.0097(10) 0.0088(9) 0.0061(11) -0.0015(9) 0.000 0.000
In13 0.0099(11) 0.0064(9) 0.0095(14) -0.0014(8) 0.000 0.000

loop_
_atom_type_symbol
_atom_type_description
_atom_type_scat_dispersion_real
_atom_type_scat_dispersion_imag
_atom_type_scat_source
In In -0.7276 1.3100 'International Tables Vol C Tables 4.2.6.8 and 6.1.1.4'
Ba Ba -0.3244 2.2819 'International Tables Vol C Tables 4.2.6.8 and 6.1.1.4'
Ir Ir -1.4442 7.9887 'International Tables Vol C Tables 4.2.6.8 and 6.1.1.4'

loop_
_geom_angle_atom_site_label_1
_geom_angle_atom_site_label_2
_geom_angle_atom_site_label_3
_geom_angle
_geom_angle_site_symmetry_1
_geom_angle_site_symmetry_3
_geom_angle_publ_flag
In7 Ba1 In7 82.51(8) 1_556 1_456 ?
In7 Ba1 In1 150.88(7) 1_556 1_455 ?
In7 Ba1 In1 90.94(4) 1_456 1_455 ?
In7 Ba1 In1 90.94(4) 1_556 . ?
In7 Ba1 In1 150.88(7) 1_456 . ?
In1 Ba1 In1 81.09(7) 1_455 . ?
In7 Ba1 In4 91.65(4) 1_556 2_665 ?
In7 Ba1 In4 151.17(8) 1_456 2_665 ?
In1 Ba1 In4 106.70(8) 1_455 2_665 ?
In1 Ba1 In4 56.79(6) . 2_665 ?
In7 Ba1 In4 151.17(8) 1_556 2_565 ?
In7 Ba1 In4 91.65(4) 1_456 2_565 ?
In1 Ba1 In4 56.79(6) 1_455 2_565 ?
In1 Ba1 In4 106.70(8) . 2_565 ?
In4 Ba1 In4 79.94(6) 2_665 2_565 ?
In7 Ba1 In3 54.10(5) 1_556 2_565 ?
In7 Ba1 In3 54.10(5) 1_456 2_565 ?
In1 Ba1 In3 139.45(4) 1_455 2_565 ?
In1 Ba1 In3 139.45(4) . 2_565 ?
In4 Ba1 In3 99.94(6) 2_665 2_565 ?
In4 Ba1 In3 99.94(6) 2_565 2_565 ?
In7 Ba1 In6 100.82(7) 1_556 1_455 ?
In7 Ba1 In6 50.77(5) 1_456 1_455 ?
In1 Ba1 In6 54.92(6) 1_455 1_455 ?
In1 Ba1 In6 103.52(7) . 1_455 ?
In4 Ba1 In6 157.15(9) 2_665 1_455 ?
In4 Ba1 In6 97.04(4) 2_565 1_455 ?
In3 Ba1 In6 102.88(7) 2_565 1_455 ?
In7 Ba1 In6 50.77(5) 1_556 . ?
In7 Ba1 In6 100.82(7) 1_456 . ?
In1 Ba1 In6 103.52(7) 1_455 . ?
In1 Ba1 In6 54.92(6) . . ?
In4 Ba1 In6 97.04(4) 2_665 . ?
In4 Ba1 In6 157.15(9) 2_565 . ?
In3 Ba1 In6 102.88(7) 2_565 . ?
In6 Ba1 In6 76.91(6) 1_455 . ?
In7 Ba1 In8 58.47(5) 1_556 2_665 ?
In7 Ba1 In8 107.05(8) 1_456 2_665 ?
In1 Ba1 In8 149.31(8) 1_455 2_665 ?
In1 Ba1 In8 93.17(4) . 2_665 ?
In4 Ba1 In8 47.84(5) 2_665 2_665 ?
In4 Ba1 In8 97.12(6) 2_565 2_665 ?
In3 Ba1 In8 53.04(5) 2_565 2_665 ?
In6 Ba1 In8 153.94(9) 1_455 2_665 ?
In6 Ba1 In8 97.39(4) . 2_665 ?
In7 Ba1 In8 107.05(8) 1_556 2_565 ?
In7 Ba1 In8 58.47(5) 1_456 2_565 ?
In1 Ba1 In8 93.17(4) 1_455 2_565 ?
In1 Ba1 In8 149.31(8) . 2_565 ?
In4 Ba1 In8 97.12(6) 2_665 2_565 ?
In4 Ba1 In8 47.84(5) 2_565 2_565 ?
In3 Ba1 In8 53.04(5) 2_565 2_565 ?
In6 Ba1 In8 97.39(4) 1_455 2_565 ?
In6 Ba1 In8 153.94(9) . 2_565 ?
In8 Ba1 In8 76.47(6) 2_665 2_565 ?
In7 Ba1 In3 138.73(4) 1_556 . ?
In7 Ba1 In3 138.73(4) 1_456 . ?
In1 Ba1 In3 53.07(5) 1_455 . ?
In1 Ba1 In3 53.07(5) . . ?
In4 Ba1 In3 53.65(5) 2_665 . ?
In4 Ba1 In3 53.65(5) 2_565 . ?
In3 Ba1 In3 142.36(5) 2_565 . ?
In6 Ba1 In3 106.37(7) 1_455 . ?
In6 Ba1 In3 106.37(7) . . ?
In8 Ba1 In3 99.64(6) 2_665 . ?
In8 Ba1 In3 99.64(6) 2_565 . ?
In12 Ba2 In12 77.49(5) 6_455 6 ?
In12 Ba2 In13 79.55(5) 6_455 6_454 ?
In12 Ba2 In13 126.47(7) 6 6_454 ?
In12 Ba2 In13 126.47(7) 6_455 6_554 ?
In12 Ba2 In13 79.55(5) 6 6_554 ?
In13 Ba2 In13 76.61(6) 6_454 6_554 ?
In12 Ba2 In10 176.74(9) 6_455 . ?
In12 Ba2 In10 102.86(3) 6 . ?
In13 Ba2 In10 97.77(6) 6_454 . ?
In13 Ba2 In10 50.71(5) 6_554 . ?
In12 Ba2 In10 102.86(3) 6_455 1_455 ?
In12 Ba2 In10 176.74(9) 6 1_455 ?
In13 Ba2 In10 50.71(5) 6_454 1_455 ?
In13 Ba2 In10 97.77(6) 6_554 1_455 ?
In10 Ba2 In10 76.60(5) . 1_455 ?
In12 Ba2 In2 129.04(6) 6_455 . ?
In12 Ba2 In2 129.04(6) 6 . ?
In13 Ba2 In2 102.81(6) 6_454 . ?
In13 Ba2 In2 102.81(6) 6_554 . ?
In10 Ba2 In2 53.22(5) . . ?
In10 Ba2 In2 53.22(5) 1_455 . ?
In12 Ba2 Ir2 42.08(5) 6_455 6_454 ?
In12 Ba2 Ir2 90.42(5) 6 6_454 ?
In13 Ba2 Ir2 43.54(4) 6_454 6_454 ?
In13 Ba2 Ir2 91.01(6) 6_554 6_454 ?
In10 Ba2 Ir2 134.69(8) . 6_454 ?
In10 Ba2 Ir2 87.76(4) 1_455 6_454 ?
In2 Ba2 Ir2 139.67(3) . 6_454 ?
In12 Ba2 Ir2 90.42(5) 6_455 6_554 ?
In12 Ba2 Ir2 42.08(5) 6 6_554 ?
In13 Ba2 Ir2 91.01(6) 6_454 6_554 ?
In13 Ba2 Ir2 43.54(4) 6_554 6_554 ?
In10 Ba2 Ir2 87.76(4) . 6_554 ?
In10 Ba2 Ir2 134.69(8) 1_455 6_554 ?
In2 Ba2 Ir2 139.67(3) . 6_554 ?
Ir2 Ba2 Ir2 73.58(5) 6_454 6_554 ?
In12 Ba2 In11 120.68(8) 6_455 . ?
In12 Ba2 In11 76.54(5) 6 . ?
In13 Ba2 In11 154.24(7) 6_454 . ?
In13 Ba2 In11 99.48(4) 6_554 . ?
In10 Ba2 In11 62.43(5) . . ?
In10 Ba2 In11 105.85(6) 1_455 . ?
In2 Ba2 In11 52.66(4) . . ?
Ir2 Ba2 In11 161.37(7) 6_454 . ?
Ir2 Ba2 In11 103.68(3) 6_554 . ?
In12 Ba2 In11 76.54(5) 6_455 1_455 ?
In12 Ba2 In11 120.68(8) 6 1_455 ?
In13 Ba2 In11 99.48(4) 6_454 1_455 ?
In13 Ba2 In11 154.24(7) 6_554 1_455 ?
In10 Ba2 In11 105.85(6) . 1_455 ?
In10 Ba2 In11 62.43(5) 1_455 1_455 ?
In2 Ba2 In11 52.66(4) . 1_455 ?
Ir2 Ba2 In11 103.68(3) 6_454 1_455 ?
Ir2 Ba2 In11 161.37(7) 6_554 1_455 ?
In11 Ba2 In11 72.83(6) . 1_455 ?
In12 Ba2 In9 49.37(4) 6_455 6 ?
In12 Ba2 In9 49.37(4) 6 6 ?
In13 Ba2 In9 128.88(5) 6_454 6 ?
In13 Ba2 In9 128.88(5) 6_554 6 ?
In10 Ba2 In9 133.20(5) . 6 ?
In10 Ba2 In9 133.20(5) 1_455 6 ?
In2 Ba2 In9 110.46(8) . 6 ?
Ir2 Ba2 In9 87.89(5) 6_454 6 ?
Ir2 Ba2 In9 87.89(5) 6_554 6 ?
In11 Ba2 In9 73.53(6) . 6 ?
In11 Ba2 In9 73.53(6) 1_455 6 ?
In3 Ir1 In2 112.87(10) . . ?
In3 Ir1 In5 124.02(9) . . ?
In2 Ir1 In5 123.11(8) . . ?
In3 Ir1 In8 72.53(6) . . ?
In2 Ir1 In8 127.31(5) . . ?
In5 Ir1 In8 74.20(6) . . ?
In3 Ir1 In8 72.53(6) . 1_455 ?
In2 Ir1 In8 127.31(5) . 1_455 ?
In5 Ir1 In8 74.20(6) . 1_455 ?
In8 Ir1 In8 104.80(9) . 1_455 ?
In3 Ir1 In10 129.15(4) . 1_455 ?
In2 Ir1 In10 71.91(6) . 1_455 ?
In5 Ir1 In10 72.87(6) . 1_455 ?
In8 Ir1 In10 147.03(9) . 1_455 ?
In8 Ir1 In10 67.36(5) 1_455 1_455 ?
In3 Ir1 In10 129.15(4) . . ?
In2 Ir1 In10 71.91(6) . . ?
In5 Ir1 In10 72.87(6) . . ?
In8 Ir1 In10 67.36(5) . . ?
In8 Ir1 In10 147.03(9) 1_455 . ?
In10 Ir1 In10 101.13(7) 1_455 . ?
In3 Ir1 In1 69.75(6) . . ?
In2 Ir1 In1 68.86(6) . . ?
In5 Ir1 In1 129.71(4) . . ?
In8 Ir1 In1 64.67(6) . . ?
In8 Ir1 In1 142.27(7) 1_455 . ?
In10 Ir1 In1 140.76(8) 1_455 . ?
In10 Ir1 In1 65.57(6) . . ?
In3 Ir1 In1 69.75(6) . 1_455 ?
In2 Ir1 In1 68.86(6) . 1_455 ?
In5 Ir1 In1 129.71(4) . 1_455 ?
In8 Ir1 In1 142.27(7) . 1_455 ?
In8 Ir1 In1 64.67(6) 1_455 1_455 ?
In10 Ir1 In1 65.57(6) 1_455 1_455 ?
In10 Ir1 In1 140.76(8) . 1_455 ?
In1 Ir1 In1 100.55(9) . 1_455 ?
In2 Ir2 In12 127.30(8) . 1_556 ?
In2 Ir2 In13 114.49(9) . . ?
In12 Ir2 In13 118.21(8) 1_556 . ?
In2 Ir2 In6 76.95(6) . . ?
In12 Ir2 In6 73.47(6) 1_556 . ?
In13 Ir2 In6 125.15(4) . . ?
In2 Ir2 In6 76.95(6) . 1_455 ?
In12 Ir2 In6 73.47(6) 1_556 1_455 ?
In13 Ir2 In6 125.15(4) . 1_455 ?
In6 Ir2 In6 109.68(8) . 1_455 ?
In2 Ir2 In11 74.30(7) . 1_455 ?
In12 Ir2 In11 127.20(5) 1_556 1_455 ?
In13 Ir2 In11 66.92(5) . 1_455 ?
In6 Ir2 In11 151.17(9) . 1_455 ?
In6 Ir2 In11 65.71(6) 1_455 1_455 ?
In2 Ir2 In11 74.30(7) . . ?
In12 Ir2 In11 127.20(5) 1_556 . ?
In13 Ir2 In11 66.92(5) . . ?
In6 Ir2 In11 65.71(6) . . ?
In6 Ir2 In11 151.17(9) 1_455 . ?
In11 Ir2 In11 103.89(8) 1_455 . ?
In2 Ir2 Ba2 142.74(3) . 6 ?
In12 Ir2 Ba2 65.68(5) 1_556 6 ?
In13 Ir2 Ba2 65.76(5) . 6 ?
In6 Ir2 Ba2 74.76(5) . 6 ?
In6 Ir2 Ba2 135.75(8) 1_455 6 ?
In11 Ir2 Ba2 129.63(6) 1_455 6 ?
In11 Ir2 Ba2 72.22(5) . 6 ?
In2 Ir2 Ba2 142.74(3) . 6_455 ?
In12 Ir2 Ba2 65.68(5) 1_556 6_455 ?
In13 Ir2 Ba2 65.76(5) . 6_455 ?
In6 Ir2 Ba2 135.75(8) . 6_455 ?
In6 Ir2 Ba2 74.76(5) 1_455 6_455 ?
In11 Ir2 Ba2 72.22(5) 1_455 6_455 ?
In11 Ir2 Ba2 129.63(6) . 6_455 ?
Ba2 Ir2 Ba2 73.58(5) 6 6_455 ?
In3 Ir3 In12 120.94(9) 2_564 . ?
In3 Ir3 In5 128.99(9) 2_564 . ?
In12 Ir3 In5 110.07(7) . . ?
In3 Ir3 In9 127.03(4) 2_564 1_455 ?
In12 Ir3 In9 67.93(6) . 1_455 ?
In5 Ir3 In9 71.40(6) . 1_455 ?
In3 Ir3 In9 127.03(4) 2_564 . ?
In12 Ir3 In9 67.93(6) . . ?
In5 Ir3 In9 71.40(6) . . ?
In9 Ir3 In9 105.24(8) 1_455 . ?
In3 Ir3 In4 72.34(6) 2_564 . ?
In12 Ir3 In4 127.86(4) . . ?
In5 Ir3 In4 77.05(7) . . ?
In9 Ir3 In4 148.33(8) 1_455 . ?
In9 Ir3 In4 66.21(6) . . ?
In3 Ir3 In4 72.34(6) 2_564 1_455 ?
In12 Ir3 In4 127.86(4) . 1_455 ?
In5 Ir3 In4 77.05(7) . 1_455 ?
In9 Ir3 In4 66.21(6) 1_455 1_455 ?
In9 Ir3 In4 148.33(8) . 1_455 ?
In4 Ir3 In4 104.25(9) . 1_455 ?
In3 Ir3 In7 70.48(6) 2_564 1_455 ?
In12 Ir3 In7 73.07(6) . 1_455 ?
In5 Ir3 In7 129.03(4) . 1_455 ?
In9 Ir3 In7 62.98(6) 1_455 1_455 ?
In9 Ir3 In7 140.68(8) . 1_455 ?
In4 Ir3 In7 142.81(8) . 1_455 ?
In4 Ir3 In7 64.96(6) 1_455 1_455 ?
In3 Ir3 In7 70.48(6) 2_564 . ?
In12 Ir3 In7 73.07(6) . . ?
In5 Ir3 In7 129.03(4) . . ?
In9 Ir3 In7 140.68(8) 1_455 . ?
In9 Ir3 In7 62.98(6) . . ?
In4 Ir3 In7 64.96(6) . . ?
In4 Ir3 In7 142.81(8) 1_455 . ?
In7 Ir3 In7 101.19(9) 1_455 . ?
In3 Ir3 Ir4 176.78(8) 2_564 . ?
In12 Ir3 Ir4 55.84(6) . . ?
In5 Ir3 Ir4 54.24(5) . . ?
In9 Ir3 Ir4 52.73(4) 1_455 . ?
In9 Ir3 Ir4 52.73(4) . . ?
In4 Ir3 Ir4 109.44(5) . . ?
In4 Ir3 Ir4 109.44(5) 1_455 . ?
In7 Ir3 Ir4 107.66(5) 1_455 . ?
In7 Ir3 Ir4 107.66(5) . . ?
In11 Ir4 In9 120.94(5) 6_554 . ?
In11 Ir4 In9 120.94(5) 6_554 1_455 ?
In9 Ir4 In9 116.12(10) . 1_455 ?
In11 Ir4 In5 131.53(9) 6_554 . ?
In9 Ir4 In5 75.68(6) . . ?
In9 Ir4 In5 75.68(6) 1_455 . ?
In11 Ir4 In12 114.95(8) 6_554 . ?
In9 Ir4 In12 70.73(6) . . ?
In9 Ir4 In12 70.73(6) 1_455 . ?
In5 Ir4 In12 113.52(8) . . ?
In11 Ir4 In13 68.02(5) 6_554 6_554 ?
In9 Ir4 In13 65.69(6) . 6_554 ?
In9 Ir4 In13 156.91(8) 1_455 6_554 ?
In5 Ir4 In13 83.00(6) . 6_554 ?
In12 Ir4 In13 127.30(4) . 6_554 ?
In11 Ir4 In13 68.02(5) 6_554 6_454 ?
In9 Ir4 In13 156.91(8) . 6_454 ?
In9 Ir4 In13 65.69(6) 1_455 6_454 ?
In5 Ir4 In13 83.00(6) . 6_454 ?
In12 Ir4 In13 127.30(4) . 6_454 ?
In13 Ir4 In13 103.37(8) 6_554 6_454 ?
In11 Ir4 Ir3 171.35(7) 6_554 . ?
In9 Ir4 Ir3 58.19(5) . . ?
In9 Ir4 Ir3 58.19(5) 1_455 . ?
In5 Ir4 Ir3 57.13(7) . . ?
In12 Ir4 Ir3 56.40(5) . . ?
In13 Ir4 Ir3 116.38(5) 6_554 . ?
In13 Ir4 Ir3 116.38(5) 6_454 . ?
In11 Ir4 Ba2 66.19(5) 6_554 6_454 ?
In9 Ir4 Ba2 126.64(7) . 6_454 ?
In9 Ir4 Ba2 68.81(6) 1_455 6_454 ?
In5 Ir4 Ba2 143.76(3) . 6_454 ?
In12 Ir4 Ba2 61.16(5) . 6_454 ?
In13 Ir4 Ba2 130.37(6) 6_554 6_454 ?
In13 Ir4 Ba2 76.22(5) 6_454 6_454 ?
Ir3 Ir4 Ba2 106.91(4) . 6_454 ?
In11 Ir4 Ba2 66.19(5) 6_554 6_554 ?
In9 Ir4 Ba2 68.81(6) . 6_554 ?
In9 Ir4 Ba2 126.64(7) 1_455 6_554 ?
In5 Ir4 Ba2 143.76(3) . 6_554 ?
In12 Ir4 Ba2 61.16(5) . 6_554 ?
In13 Ir4 Ba2 76.22(5) 6_554 6_554 ?
In13 Ir4 Ba2 130.37(6) 6_454 6_554 ?
Ir3 Ir4 Ba2 106.91(4) . 6_554 ?
Ba2 Ir4 Ba2 68.75(4) 6_454 6_554 ?
Ir1 In1 Ir1 100.55(9) . 1_655 ?
Ir1 In1 In8 56.32(5) . . ?
Ir1 In1 In8 56.32(5) 1_655 . ?
Ir1 In1 In2 51.19(5) . . ?
Ir1 In1 In2 118.11(9) 1_655 . ?
In8 In1 In2 103.73(8) . . ?
Ir1 In1 In2 118.11(9) . 1_655 ?
Ir1 In1 In2 51.19(5) 1_655 1_655 ?
In8 In1 In2 103.73(8) . 1_655 ?
In2 In1 In2 91.08(8) . 1_655 ?
Ir1 In1 In10 57.03(5) . . ?
Ir1 In1 In10 57.03(5) 1_655 . ?
In8 In1 In10 61.43(7) . . ?
In2 In1 In10 62.27(6) . . ?
In2 In1 In10 62.27(6) 1_655 . ?
Ir1 In1 In3 50.58(5) . . ?
Ir1 In1 In3 116.96(9) 1_655 . ?
In8 In1 In3 62.13(6) . . ?
In2 In1 In3 87.44(5) . . ?
In2 In1 In3 164.84(11) 1_655 . ?
In10 In1 In3 104.00(8) . . ?
Ir1 In1 In3 116.96(9) . 1_655 ?
Ir1 In1 In3 50.58(5) 1_655 1_655 ?
In8 In1 In3 62.13(6) . 1_655 ?
In2 In1 In3 164.84(11) . 1_655 ?
In2 In1 In3 87.44(5) 1_655 1_655 ?
In10 In1 In3 104.00(8) . 1_655 ?
In3 In1 In3 90.06(9) . 1_655 ?
Ir1 In1 In6 113.67(6) . . ?
Ir1 In1 In6 113.67(6) 1_655 . ?
In8 In1 In6 158.72(10) . . ?
In2 In1 In6 62.59(6) . . ?
In2 In1 In6 62.59(6) 1_655 . ?
In10 In1 In6 97.29(8) . . ?
In3 In1 In6 128.90(6) . . ?
In3 In1 In6 128.90(6) 1_655 . ?
Ir1 In1 In4 110.21(6) . 2_665 ?
Ir1 In1 In4 110.21(6) 1_655 2_665 ?
In8 In1 In4 92.91(8) . 2_665 ?
In2 In1 In4 130.25(5) . 2_665 ?
In2 In1 In4 130.25(6) 1_655 2_665 ?
In10 In1 In4 154.34(9) . 2_665 ?
In3 In1 In4 59.63(6) . 2_665 ?
In3 In1 In4 59.63(6) 1_655 2_665 ?
In6 In1 In4 108.37(9) . 2_665 ?
Ir1 In1 Ba1 169.64(7) . 1_655 ?
Ir1 In1 Ba1 89.07(4) 1_655 1_655 ?
In8 In1 Ba1 128.55(6) . 1_655 ?
In2 In1 Ba1 127.05(9) . 1_655 ?
In2 In1 Ba1 71.01(5) 1_655 1_655 ?
In10 In1 Ba1 132.83(5) . 1_655 ?
In3 In1 Ba1 121.39(9) . 1_655 ?
In3 In1 Ba1 66.48(6) 1_655 1_655 ?
In6 In1 Ba1 64.98(6) . 1_655 ?
In4 In1 Ba1 62.24(5) 2_665 1_655 ?
Ir1 In1 Ba1 89.07(4) . . ?
Ir1 In1 Ba1 169.64(7) 1_655 . ?
In8 In1 Ba1 128.55(6) . . ?
In2 In1 Ba1 71.01(5) . . ?
In2 In1 Ba1 127.05(9) 1_655 . ?
In10 In1 Ba1 132.83(5) . . ?
In3 In1 Ba1 66.48(6) . . ?
In3 In1 Ba1 121.39(9) 1_655 . ?
In6 In1 Ba1 64.98(6) . . ?
In4 In1 Ba1 62.24(5) 2_665 . ?
Ba1 In1 Ba1 81.09(7) 1_655 . ?
Ir2 In2 Ir1 169.22(11) . . ?
Ir2 In2 In1 113.61(7) . . ?
Ir1 In2 In1 59.95(6) . . ?
Ir2 In2 In1 113.61(7) . 1_455 ?
Ir1 In2 In1 59.95(6) . 1_455 ?
In1 In2 In1 91.08(8) . 1_455 ?
Ir2 In2 In10 127.79(6) . 1_455 ?
Ir1 In2 In10 58.02(5) . 1_455 ?
In1 In2 In10 117.95(9) . 1_455 ?
In1 In2 In10 59.00(6) 1_455 1_455 ?
Ir2 In2 In10 127.79(6) . . ?
Ir1 In2 In10 58.02(5) . . ?
In1 In2 In10 59.00(6) . . ?
In1 In2 In10 117.95(9) 1_455 . ?
In10 In2 In10 87.13(8) 1_455 . ?
Ir2 In2 In11 56.31(5) . 1_455 ?
Ir1 In2 In11 129.38(6) . 1_455 ?
In1 In2 In11 169.40(10) . 1_455 ?
In1 In2 In11 90.66(4) 1_455 1_455 ?
In10 In2 In11 71.69(5) 1_455 1_455 ?
In10 In2 In11 128.59(9) . 1_455 ?
Ir2 In2 In11 56.31(5) . . ?
Ir1 In2 In11 129.38(6) . . ?
In1 In2 In11 90.66(4) . . ?
In1 In2 In11 169.40(10) 1_455 . ?
In10 In2 In11 128.59(9) 1_455 . ?
In10 In2 In11 71.69(5) . . ?
In11 In2 In11 85.77(7) 1_455 . ?
Ir2 In2 In6 53.48(5) . . ?
Ir1 In2 In6 120.20(7) . . ?
In1 In2 In6 60.39(6) . . ?
In1 In2 In6 117.94(9) 1_455 . ?
In10 In2 In6 176.83(9) 1_455 . ?
In10 In2 In6 93.95(4) . . ?
In11 In2 In6 109.75(8) 1_455 . ?
In11 In2 In6 54.56(6) . . ?
Ir2 In2 In6 53.48(5) . 1_455 ?
Ir1 In2 In6 120.20(7) . 1_455 ?
In1 In2 In6 117.94(9) . 1_455 ?
In1 In2 In6 60.39(6) 1_455 1_455 ?
In10 In2 In6 93.95(4) 1_455 1_455 ?
In10 In2 In6 176.83(9) . 1_455 ?
In11 In2 In6 54.56(6) 1_455 1_455 ?
In11 In2 In6 109.75(8) . 1_455 ?
In6 In2 In6 84.81(7) . 1_455 ?
Ir2 In2 Ba2 96.63(8) . . ?
Ir1 In2 Ba2 94.14(8) . . ?
In1 In2 Ba2 121.64(7) . . ?
In1 In2 Ba2 121.64(7) 1_455 . ?
In10 In2 Ba2 62.94(5) 1_455 . ?
In10 In2 Ba2 62.94(5) . . ?
In11 In2 Ba2 65.71(6) 1_455 . ?
In11 In2 Ba2 65.71(6) . . ?
In6 In2 Ba2 120.19(6) . . ?
In6 In2 Ba2 120.19(6) 1_455 . ?
Ir2 In2 Ba1 83.59(8) . . ?
Ir1 In2 Ba1 85.63(7) . . ?
In1 In2 Ba1 58.24(6) . . ?
In1 In2 Ba1 58.24(6) 1_455 . ?
In10 In2 Ba1 116.92(6) 1_455 . ?
In10 In2 Ba1 116.92(6) . . ?
In11 In2 Ba1 114.45(7) 1_455 . ?
In11 In2 Ba1 114.45(7) . . ?
In6 In2 Ba1 59.96(5) . . ?
In6 In2 Ba1 59.96(5) 1_455 . ?
Ba2 In2 Ba1 179.77(9) . . ?
Ir3 In3 Ir1 178.44(13) 2_565 . ?
Ir3 In3 In1 119.44(8) 2_565 1_455 ?
Ir1 In3 In1 59.66(6) . 1_455 ?
Ir3 In3 In1 119.44(8) 2_565 . ?
Ir1 In3 In1 59.66(6) . . ?
In1 In3 In1 90.06(9) 1_455 . ?
Ir3 In3 In7 59.16(6) 2_565 2_665 ?
Ir1 In3 In7 121.73(8) . 2_665 ?
In1 In3 In7 178.46(12) 1_455 2_665 ?
In1 In3 In7 90.21(4) . 2_665 ?
Ir3 In3 In7 59.16(6) 2_565 2_565 ?
Ir1 In3 In7 121.73(8) . 2_565 ?
In1 In3 In7 90.21(4) 1_455 2_565 ?
In1 In3 In7 178.46(12) . 2_565 ?
In7 In3 In7 89.47(8) 2_665 2_565 ?
Ir3 In3 In4 57.24(6) 2_565 2_665 ?
Ir1 In3 In4 121.87(7) . 2_665 ?
In1 In3 In4 121.30(10) 1_455 2_665 ?
In1 In3 In4 62.21(6) . 2_665 ?
In7 In3 In4 57.58(6) 2_665 2_665 ?
In7 In3 In4 116.40(9) 2_565 2_665 ?
Ir3 In3 In4 57.24(6) 2_565 2_565 ?
Ir1 In3 In4 121.87(7) . 2_565 ?
In1 In3 In4 62.21(6) 1_455 2_565 ?
In1 In3 In4 121.30(10) . 2_565 ?
In7 In3 In4 116.40(9) 2_665 2_565 ?
In7 In3 In4 57.58(6) 2_565 2_565 ?
In4 In3 In4 88.32(8) 2_665 2_565 ?
Ir3 In3 In8 123.96(7) 2_565 1_455 ?
Ir1 In3 In8 56.89(6) . 1_455 ?
In1 In3 In8 57.48(6) 1_455 1_455 ?
In1 In3 In8 116.55(9) . 1_455 ?
In7 In3 In8 123.66(10) 2_665 1_455 ?
In7 In3 In8 64.83(6) 2_565 1_455 ?
In4 In3 In8 178.49(11) 2_665 1_455 ?
In4 In3 In8 91.73(4) 2_565 1_455 ?
Ir3 In3 In8 123.96(7) 2_565 . ?
Ir1 In3 In8 56.89(6) . . ?
In1 In3 In8 116.55(9) 1_455 . ?
In1 In3 In8 57.48(6) . . ?
In7 In3 In8 64.83(6) 2_665 . ?
In7 In3 In8 123.66(10) 2_565 . ?
In4 In3 In8 91.73(4) 2_665 . ?
In4 In3 In8 178.49(11) 2_565 . ?
In8 In3 In8 88.18(8) 1_455 . ?
Ir3 In3 Ba1 88.78(8) 2_565 2_564 ?
Ir1 In3 Ba1 92.78(9) . 2_564 ?
In1 In3 Ba1 121.21(7) 1_455 2_564 ?
In1 In3 Ba1 121.21(7) . 2_564 ?
In7 In3 Ba1 59.84(6) 2_665 2_564 ?
In7 In3 Ba1 59.84(6) 2_565 2_564 ?
In4 In3 Ba1 117.35(7) 2_665 2_564 ?
In4 In3 Ba1 117.35(7) 2_565 2_564 ?
In8 In3 Ba1 63.93(6) 1_455 2_564 ?
In8 In3 Ba1 63.93(6) . 2_564 ?
Ir3 In3 Ba1 88.31(8) 2_565 . ?
Ir1 In3 Ba1 90.13(8) . . ?
In1 In3 Ba1 60.45(6) 1_455 . ?
In1 In3 Ba1 60.45(6) . . ?
In7 In3 Ba1 118.45(7) 2_665 . ?
In7 In3 Ba1 118.45(7) 2_565 . ?
In4 In3 Ba1 60.87(6) 2_665 . ?
In4 In3 Ba1 60.87(6) 2_565 . ?
In8 In3 Ba1 117.88(7) 1_455 . ?
In8 In3 Ba1 117.88(7) . . ?
Ba1 In3 Ba1 177.09(8) 2_564 . ?
Ir3 In4 Ir3 104.25(9) . 1_655 ?
Ir3 In4 In8 111.49(7) . . ?
Ir3 In4 In8 111.49(7) 1_655 . ?
Ir3 In4 In7 58.48(5) . . ?
Ir3 In4 In7 58.48(5) 1_655 . ?
In8 In4 In7 158.26(11) . . ?
Ir3 In4 In9 56.60(5) . . ?
Ir3 In4 In9 56.60(5) 1_655 . ?
In8 In4 In9 100.35(10) . . ?
In7 In4 In9 57.91(7) . . ?
Ir3 In4 In3 50.41(5) . 2_564 ?
Ir3 In4 In3 117.56(9) 1_655 2_564 ?
In8 In4 In3 130.47(6) . 2_564 ?
In7 In4 In3 60.67(6) . 2_564 ?
In9 In4 In3 100.60(8) . 2_564 ?
Ir3 In4 In3 117.56(9) . 2_664 ?
Ir3 In4 In3 50.41(5) 1_655 2_664 ?
In8 In4 In3 130.47(6) . 2_664 ?
In7 In4 In3 60.67(6) . 2_664 ?
In9 In4 In3 100.60(8) . 2_664 ?
In3 In4 In3 88.32(8) 2_564 2_664 ?
Ir3 In4 In1 108.56(7) . 2_664 ?
Ir3 In4 In1 108.56(7) 1_655 2_664 ?
In8 In4 In1 112.13(9) . 2_664 ?
In7 In4 In1 89.61(9) . 2_664 ?
In9 In4 In1 147.52(11) . 2_664 ?
In3 In4 In1 58.16(6) 2_564 2_664 ?
In3 In4 In1 58.16(6) 2_664 2_664 ?
Ir3 In4 Ba1 166.64(7) . 2_664 ?
Ir3 In4 Ba1 87.64(4) 1_655 2_664 ?
In8 In4 Ba1 68.48(6) . 2_664 ?
In7 In4 Ba1 126.15(7) . 2_664 ?
In9 In4 Ba1 136.71(4) . 2_664 ?
In3 In4 Ba1 118.69(8) 2_564 2_664 ?
In3 In4 Ba1 65.48(7) 2_664 2_664 ?
In1 In4 Ba1 60.98(5) 2_664 2_664 ?
Ir3 In4 Ba1 87.64(4) . 2_564 ?
Ir3 In4 Ba1 166.64(7) 1_655 2_564 ?
In8 In4 Ba1 68.48(6) . 2_564 ?
In7 In4 Ba1 126.15(7) . 2_564 ?
In9 In4 Ba1 136.71(4) . 2_564 ?
In3 In4 Ba1 65.48(7) 2_564 2_564 ?
In3 In4 Ba1 118.69(8) 2_664 2_564 ?
In1 In4 Ba1 60.98(5) 2_664 2_564 ?
Ba1 In4 Ba1 79.94(6) 2_664 2_564 ?
Ir1 In5 Ir4 147.82(10) . . ?
Ir1 In5 Ir3 143.55(8) . . ?
Ir4 In5 Ir3 68.64(8) . . ?
Ir1 In5 In9 136.85(4) . 1_455 ?
Ir4 In5 In9 51.33(5) . 1_455 ?
Ir3 In5 In9 54.65(6) . 1_455 ?
Ir1 In5 In9 136.85(4) . . ?
Ir4 In5 In9 51.33(5) . . ?
Ir3 In5 In9 54.65(6) . . ?
In9 In5 In9 86.29(9) 1_455 . ?
Ir1 In5 In10 56.54(6) . 1_455 ?
Ir4 In5 In10 101.82(7) . 1_455 ?
Ir3 In5 In10 137.34(4) . 1_455 ?
In9 In5 In10 86.23(5) 1_455 1_455 ?
In9 In5 In10 148.93(9) . 1_455 ?
Ir1 In5 In10 56.54(6) . . ?
Ir4 In5 In10 101.82(7) . . ?
Ir3 In5 In10 137.34(4) . . ?
In9 In5 In10 148.93(8) 1_455 . ?
In9 In5 In10 86.23(5) . . ?
In10 In5 In10 84.79(8) 1_455 . ?
Ir1 In5 In8 54.84(5) . . ?
Ir4 In5 In8 137.26(4) . . ?
Ir3 In5 In8 100.81(7) . . ?
In9 In5 In8 152.48(10) 1_455 . ?
In9 In5 In8 88.06(5) . . ?
In10 In5 In8 111.37(9) 1_455 . ?
In10 In5 In8 57.08(6) . . ?
Ir1 In5 In8 54.84(5) . 1_455 ?
Ir4 In5 In8 137.26(4) . 1_455 ?
Ir3 In5 In8 100.81(7) . 1_455 ?
In9 In5 In8 88.06(5) 1_455 1_455 ?
In9 In5 In8 152.48(10) . 1_455 ?
In10 In5 In8 57.08(6) 1_455 1_455 ?
In10 In5 In8 111.37(9) . 1_455 ?
In8 In5 In8 84.63(8) . 1_455 ?
Ir2 In6 Ir2 109.68(8) . 1_655 ?
Ir2 In6 In7 115.49(6) . 1_556 ?
Ir2 In6 In7 115.49(6) 1_655 1_556 ?
Ir2 In6 In11 58.81(5) . . ?
Ir2 In6 In11 58.81(5) 1_655 . ?
In7 In6 In11 164.30(11) 1_556 . ?
Ir2 In6 In12 121.34(9) . 1_656 ?
Ir2 In6 In12 51.73(5) 1_655 1_656 ?
In7 In6 In12 65.88(6) 1_556 1_656 ?
In11 In6 In12 103.52(7) . 1_656 ?
Ir2 In6 In12 51.73(5) . 1_556 ?
Ir2 In6 In12 121.34(9) 1_655 1_556 ?
In7 In6 In12 65.88(6) 1_556 1_556 ?
In11 In6 In12 103.52(7) . 1_556 ?
In12 In6 In12 88.36(9) 1_656 1_556 ?
Ir2 In6 In1 106.37(7) . . ?
Ir2 In6 In1 106.37(7) 1_655 . ?
In7 In6 In1 102.34(8) 1_556 . ?
In11 In6 In1 93.36(9) . . ?
In12 In6 In1 131.53(5) 1_656 . ?
In12 In6 In1 131.53(5) 1_556 . ?
Ir2 In6 In2 49.58(5) . . ?
Ir2 In6 In2 117.01(8) 1_655 . ?
In7 In6 In2 127.13(6) 1_556 . ?
In11 In6 In2 62.22(6) . . ?
In12 In6 In2 165.29(9) 1_656 . ?
In12 In6 In2 91.56(4) 1_556 . ?
In1 In6 In2 57.02(5) . . ?
Ir2 In6 In2 117.01(8) . 1_655 ?
Ir2 In6 In2 49.58(5) 1_655 1_655 ?
In7 In6 In2 127.13(6) 1_556 1_655 ?
In11 In6 In2 62.22(6) . 1_655 ?
In12 In6 In2 91.56(4) 1_656 1_655 ?
In12 In6 In2 165.29(9) 1_556 1_655 ?
In1 In6 In2 57.02(5) . 1_655 ?
In2 In6 In2 84.81(7) . 1_655 ?
Ir2 In6 Ba1 162.22(7) . 1_655 ?
Ir2 In6 Ba1 86.29(3) 1_655 1_655 ?
In7 In6 Ba1 61.09(6) 1_556 1_655 ?
In11 In6 Ba1 129.21(6) . 1_655 ?
In12 In6 Ba1 74.46(5) 1_656 1_655 ?
In12 In6 Ba1 126.79(8) 1_556 1_655 ?
In1 In6 Ba1 60.10(6) . 1_655 ?
In2 In6 Ba1 116.70(8) . 1_655 ?
In2 In6 Ba1 67.08(5) 1_655 1_655 ?
Ir2 In6 Ba1 86.29(3) . . ?
Ir2 In6 Ba1 162.22(7) 1_655 . ?
In7 In6 Ba1 61.09(6) 1_556 . ?
In11 In6 Ba1 129.21(6) . . ?
In12 In6 Ba1 126.79(8) 1_656 . ?
In12 In6 Ba1 74.46(5) 1_556 . ?
In1 In6 Ba1 60.10(6) . . ?
In2 In6 Ba1 67.08(5) . . ?
In2 In6 Ba1 116.70(8) 1_655 . ?
Ba1 In6 Ba1 76.91(6) 1_655 . ?
Ir2 In6 Ba2 64.05(5) . 6 ?
Ir2 In6 Ba2 64.05(5) 1_655 6 ?
In7 In6 Ba2 97.82(8) 1_556 6 ?
In11 In6 Ba2 66.48(7) . 6 ?
In12 In6 Ba2 58.11(5) 1_656 6 ?
In12 In6 Ba2 58.11(5) 1_556 6 ?
In1 In6 Ba2 159.84(9) . 6 ?
In2 In6 Ba2 109.82(6) . 6 ?
In2 In6 Ba2 109.82(6) 1_655 6 ?
Ba1 In6 Ba2 132.54(5) 1_655 6 ?
Ba1 In6 Ba2 132.54(5) . 6 ?
Ir3 In7 Ir3 101.19(9) 1_655 . ?
Ir3 In7 In9 57.20(5) 1_655 . ?
Ir3 In7 In9 57.20(5) . . ?
Ir3 In7 In6 111.60(6) 1_655 1_554 ?
Ir3 In7 In6 111.60(6) . 1_554 ?
In9 In7 In6 94.01(8) . 1_554 ?
Ir3 In7 In4 56.56(5) 1_655 . ?
Ir3 In7 In4 56.56(5) . . ?
In9 In7 In4 61.18(8) . . ?
In6 In7 In4 155.19(10) 1_554 . ?
Ir3 In7 In3 50.37(5) 1_655 2_664 ?
Ir3 In7 In3 116.73(9) . 2_664 ?
In9 In7 In3 103.64(8) . 2_664 ?
In6 In7 In3 130.69(6) 1_554 2_664 ?
In4 In7 In3 61.75(6) . 2_664 ?
Ir3 In7 In3 116.73(9) 1_655 2_564 ?
Ir3 In7 In3 50.37(5) . 2_564 ?
In9 In7 In3 103.64(8) . 2_564 ?
In6 In7 In3 130.69(6) 1_554 2_564 ?
In4 In7 In3 61.75(6) . 2_564 ?
In3 In7 In3 89.47(8) 2_664 2_564 ?
Ir3 In7 Ba1 169.85(7) 1_655 1_554 ?
Ir3 In7 Ba1 88.01(4) . 1_554 ?
In9 In7 Ba1 132.65(5) . 1_554 ?
In6 In7 Ba1 68.14(6) 1_554 1_554 ?
In4 In7 Ba1 127.73(6) . 1_554 ?
In3 In7 Ba1 121.50(8) 2_664 1_554 ?
In3 In7 Ba1 66.06(6) 2_564 1_554 ?
Ir3 In7 Ba1 88.01(4) 1_655 1_654 ?
Ir3 In7 Ba1 169.85(7) . 1_654 ?
In9 In7 Ba1 132.65(5) . 1_654 ?
In6 In7 Ba1 68.14(6) 1_554 1_654 ?
In4 In7 Ba1 127.73(6) . 1_654 ?
In3 In7 Ba1 66.06(6) 2_664 1_654 ?
In3 In7 Ba1 121.50(8) 2_564 1_654 ?
Ba1 In7 Ba1 82.51(8) 1_554 1_654 ?
Ir1 In8 Ir1 104.81(9) 1_655 . ?
Ir1 In8 In4 116.84(6) 1_655 . ?
Ir1 In8 In4 116.84(6) . . ?
Ir1 In8 In1 59.01(5) 1_655 . ?
Ir1 In8 In1 59.01(5) . . ?
In4 In8 In1 170.17(11) . . ?
Ir1 In8 In10 57.42(4) 1_655 . ?
Ir1 In8 In10 57.42(4) . . ?
In4 In8 In10 109.69(9) . . ?
In1 In8 In10 60.48(7) . . ?
Ir1 In8 In3 50.57(5) 1_655 1_655 ?
Ir1 In8 In3 117.87(9) . 1_655 ?
In4 In8 In3 125.16(7) . 1_655 ?
In1 In8 In3 60.39(6) . 1_655 ?
In10 In8 In3 102.13(8) . 1_655 ?
Ir1 In8 In3 117.87(9) 1_655 . ?
Ir1 In8 In3 50.57(5) . . ?
In4 In8 In3 125.16(7) . . ?
In1 In8 In3 60.39(6) . . ?
In10 In8 In3 102.13(8) . . ?
In3 In8 In3 88.18(8) 1_655 . ?
Ir1 In8 In5 115.91(8) 1_655 . ?
Ir1 In8 In5 50.96(5) . . ?
In4 In8 In5 68.35(7) . . ?
In1 In8 In5 104.72(8) . . ?
In10 In8 In5 61.38(6) . . ?
In3 In8 In5 162.93(10) 1_655 . ?
In3 In8 In5 91.10(5) . . ?
Ir1 In8 In5 50.96(5) 1_655 1_655 ?
Ir1 In8 In5 115.91(8) . 1_655 ?
In4 In8 In5 68.35(7) . 1_655 ?
In1 In8 In5 104.72(8) . 1_655 ?
In10 In8 In5 61.38(6) . 1_655 ?
In3 In8 In5 91.10(5) 1_655 1_655 ?
In3 In8 In5 162.93(10) . 1_655 ?
In5 In8 In5 84.63(8) . 1_655 ?
Ir1 In8 Ba1 88.62(3) 1_655 2_664 ?
Ir1 In8 Ba1 163.06(7) . 2_664 ?
In4 In8 Ba1 63.68(6) . 2_664 ?
In1 In8 Ba1 123.21(7) . 2_664 ?
In10 In8 Ba1 139.45(4) . 2_664 ?
In3 In8 Ba1 63.03(6) 1_655 2_664 ?
In3 In8 Ba1 114.06(8) . 2_664 ?
In5 In8 Ba1 131.95(9) . 2_664 ?
In5 In8 Ba1 80.51(5) 1_655 2_664 ?
Ir1 In8 Ba1 163.06(7) 1_655 2_564 ?
Ir1 In8 Ba1 88.62(3) . 2_564 ?
In4 In8 Ba1 63.68(6) . 2_564 ?
In1 In8 Ba1 123.21(7) . 2_564 ?
In10 In8 Ba1 139.45(4) . 2_564 ?
In3 In8 Ba1 114.06(8) 1_655 2_564 ?
In3 In8 Ba1 63.03(6) . 2_564 ?
In5 In8 Ba1 80.51(5) . 2_564 ?
In5 In8 Ba1 131.95(9) 1_655 2_564 ?
Ba1 In8 Ba1 76.47(6) 2_664 2_564 ?
Ir4 In9 Ir4 116.12(10) . 1_655 ?
Ir4 In9 Ir3 172.52(10) . 1_655 ?
Ir4 In9 Ir3 69.08(3) 1_655 1_655 ?
Ir4 In9 Ir3 69.08(3) . . ?
Ir4 In9 Ir3 172.52(10) 1_655 . ?
Ir3 In9 Ir3 105.24(8) 1_655 . ?
Ir4 In9 In13 60.63(5) . 6_554 ?
Ir4 In9 In13 60.63(5) 1_655 6_554 ?
Ir3 In9 In13 121.33(6) 1_655 6_554 ?
Ir3 In9 In13 121.33(6) . 6_554 ?
Ir4 In9 In7 118.64(6) . . ?
Ir4 In9 In7 118.64(6) 1_655 . ?
Ir3 In9 In7 59.82(5) 1_655 . ?
Ir3 In9 In7 59.82(5) . . ?
In13 In9 In7 176.98(11) 6_554 . ?
Ir4 In9 In4 115.39(6) . . ?
Ir4 In9 In4 115.39(6) 1_655 . ?
Ir3 In9 In4 57.19(5) 1_655 . ?
Ir3 In9 In4 57.19(5) . . ?
In13 In9 In4 122.11(11) 6_554 . ?
In7 In9 In4 60.91(8) . . ?
Ir4 In9 In12 56.58(5) . . ?
Ir4 In9 In12 131.51(10) 1_655 . ?
Ir3 In9 In12 124.81(9) 1_655 . ?
Ir3 In9 In12 55.56(5) . . ?
In13 In9 In12 110.92(7) 6_554 . ?
In7 In9 In12 67.15(6) . . ?
In4 In9 In12 108.61(7) . . ?
Ir4 In9 In12 131.51(10) . 1_655 ?
Ir4 In9 In12 56.58(5) 1_655 1_655 ?
Ir3 In9 In12 55.56(5) 1_655 1_655 ?
Ir3 In9 In12 124.81(9) . 1_655 ?
In13 In9 In12 110.92(7) 6_554 1_655 ?
In7 In9 In12 67.15(6) . 1_655 ?
In4 In9 In12 108.61(7) . 1_655 ?
In12 In9 In12 91.30(9) . 1_655 ?
Ir4 In9 In5 123.96(9) . 1_655 ?
Ir4 In9 In5 52.99(5) 1_655 1_655 ?
Ir3 In9 In5 53.95(6) 1_655 1_655 ?
Ir3 In9 In5 119.88(9) . 1_655 ?
In13 In9 In5 71.87(6) 6_554 1_655 ?
In7 In9 In5 110.21(8) . 1_655 ?
In4 In9 In5 66.82(7) . 1_655 ?
In12 In9 In5 175.35(9) . 1_655 ?
In12 In9 In5 91.07(5) 1_655 1_655 ?
Ir4 In9 In5 52.99(5) . . ?
Ir4 In9 In5 123.96(9) 1_655 . ?
Ir3 In9 In5 119.88(9) 1_655 . ?
Ir3 In9 In5 53.95(6) . . ?
In13 In9 In5 71.87(6) 6_554 . ?
In7 In9 In5 110.21(8) . . ?
In4 In9 In5 66.82(7) . . ?
In12 In9 In5 91.07(5) . . ?
In12 In9 In5 175.35(9) 1_655 . ?
In5 In9 In5 86.29(9) 1_655 . ?
Ir4 In9 Ba2 71.95(6) . 6_554 ?
Ir4 In9 Ba2 71.95(6) 1_655 6_554 ?
Ir3 In9 Ba2 115.39(6) 1_655 6_554 ?
Ir3 In9 Ba2 115.39(6) . 6_554 ?
In13 In9 Ba2 76.16(7) 6_554 6_554 ?
In7 In9 Ba2 100.82(8) . 6_554 ?
In4 In9 Ba2 161.73(10) . 6_554 ?
In12 In9 Ba2 60.13(5) . 6_554 ?
In12 In9 Ba2 60.13(5) 1_655 6_554 ?
In5 In9 Ba2 124.50(6) 1_655 6_554 ?
In5 In9 Ba2 124.50(6) . 6_554 ?
Ir1 In10 Ir1 101.13(7) 1_655 . ?
Ir1 In10 In13 118.28(6) 1_655 6_554 ?
Ir1 In10 In13 118.28(6) . 6_554 ?
Ir1 In10 In1 57.40(5) 1_655 . ?
Ir1 In10 In1 57.40(5) . . ?
In13 In10 In1 170.22(10) 6_554 . ?
Ir1 In10 In8 55.22(4) 1_655 . ?
Ir1 In10 In8 55.22(4) . . ?
In13 In10 In8 112.13(9) 6_554 . ?
In1 In10 In8 58.09(7) . . ?
Ir1 In10 In2 50.07(5) 1_655 1_655 ?
Ir1 In10 In2 115.00(8) . 1_655 ?
In13 In10 In2 126.69(6) 6_554 1_655 ?
In1 In10 In2 58.72(6) . 1_655 ?
In8 In10 In2 98.90(7) . 1_655 ?
Ir1 In10 In2 115.00(8) 1_655 . ?
Ir1 In10 In2 50.07(5) . . ?
In13 In10 In2 126.69(6) 6_554 . ?
In1 In10 In2 58.72(6) . . ?
In8 In10 In2 98.90(7) . . ?
In2 In10 In2 87.13(8) 1_655 . ?
Ir1 In10 In5 114.00(8) 1_655 . ?
Ir1 In10 In5 50.59(5) . . ?
In13 In10 In5 69.93(7) 6_554 . ?
In1 In10 In5 103.13(7) . . ?
In8 In10 In5 61.54(5) . . ?
In2 In10 In5 159.69(9) 1_655 . ?
In2 In10 In5 90.49(5) . . ?
Ir1 In10 In5 50.59(5) 1_655 1_655 ?
Ir1 In10 In5 114.00(8) . 1_655 ?
In13 In10 In5 69.93(7) 6_554 1_655 ?
In1 In10 In5 103.13(7) . 1_655 ?
In8 In10 In5 61.54(5) . 1_655 ?
In2 In10 In5 90.49(5) 1_655 1_655 ?
In2 In10 In5 159.69(9) . 1_655 ?
In5 In10 In5 84.79(8) . 1_655 ?
Ir1 In10 Ba2 163.71(8) 1_655 . ?
Ir1 In10 Ba2 90.14(3) . . ?
In13 In10 Ba2 64.64(6) 6_554 . ?
In1 In10 Ba2 122.26(7) . . ?
In8 In10 Ba2 140.39(4) . . ?
In2 In10 Ba2 114.42(8) 1_655 . ?
In2 In10 Ba2 63.84(5) . . ?
In5 In10 Ba2 82.24(5) . . ?
In5 In10 Ba2 134.50(8) 1_655 . ?
Ir1 In10 Ba2 90.14(3) 1_655 1_655 ?
Ir1 In10 Ba2 163.71(8) . 1_655 ?
In13 In10 Ba2 64.64(6) 6_554 1_655 ?
In1 In10 Ba2 122.26(7) . 1_655 ?
In8 In10 Ba2 140.39(4) . 1_655 ?
In2 In10 Ba2 63.84(5) 1_655 1_655 ?
In2 In10 Ba2 114.42(8) . 1_655 ?
In5 In10 Ba2 134.50(8) . 1_655 ?
In5 In10 Ba2 82.24(5) 1_655 1_655 ?
Ba2 In10 Ba2 76.60(5) . 1_655 ?
Ir4 In11 Ir2 114.14(6) 6 1_655 ?
Ir4 In11 Ir2 114.14(6) 6 . ?
Ir2 In11 Ir2 103.89(8) 1_655 . ?
Ir4 In11 In6 154.74(11) 6 . ?
Ir2 In11 In6 55.48(4) 1_655 . ?
Ir2 In11 In6 55.48(4) . . ?
Ir4 In11 In13 59.41(5) 6 1_655 ?
Ir2 In11 In13 54.75(5) 1_655 1_655 ?
Ir2 In11 In13 124.75(9) . 1_655 ?
In6 In11 In13 105.33(7) . 1_655 ?
Ir4 In11 In13 59.41(5) 6 . ?
Ir2 In11 In13 124.75(9) 1_655 . ?
Ir2 In11 In13 54.75(5) . . ?
In6 In11 In13 105.33(7) . . ?
In13 In11 In13 93.50(8) 1_655 . ?
Ir4 In11 In2 130.85(6) 6 . ?
Ir2 In11 In2 114.88(8) 1_655 . ?
Ir2 In11 In2 49.39(5) . . ?
In6 In11 In2 63.22(6) . . ?
In13 In11 In2 168.54(9) 1_655 . ?
In13 In11 In2 89.35(4) . . ?
Ir4 In11 In2 130.85(6) 6 1_655 ?
Ir2 In11 In2 49.39(5) 1_655 1_655 ?
Ir2 In11 In2 114.88(8) . 1_655 ?
In6 In11 In2 63.22(6) . 1_655 ?
In13 In11 In2 89.35(4) 1_655 1_655 ?
In13 In11 In2 168.54(9) . 1_655 ?
In2 In11 In2 85.77(7) . 1_655 ?
Ir4 In11 Ba2 74.13(5) 6 . ?
Ir2 In11 Ba2 158.18(8) 1_655 . ?
Ir2 In11 Ba2 89.63(4) . . ?
In6 In11 Ba2 124.77(6) . . ?
In13 In11 Ba2 129.83(7) 1_655 . ?
In13 In11 Ba2 77.04(5) . . ?
In2 In11 Ba2 61.63(5) . . ?
In2 In11 Ba2 109.44(8) 1_655 . ?
Ir4 In11 Ba2 74.13(5) 6 1_655 ?
Ir2 In11 Ba2 89.63(4) 1_655 1_655 ?
Ir2 In11 Ba2 158.18(8) . 1_655 ?
In6 In11 Ba2 124.77(6) . 1_655 ?
In13 In11 Ba2 77.04(5) 1_655 1_655 ?
In13 In11 Ba2 129.83(7) . 1_655 ?
In2 In11 Ba2 109.44(8) . 1_655 ?
In2 In11 Ba2 61.63(5) 1_655 1_655 ?
Ba2 In11 Ba2 72.83(6) . 1_655 ?
Ir4 In11 Ba2 85.96(7) 6 6 ?
Ir2 In11 Ba2 64.45(5) 1_655 6 ?
Ir2 In11 Ba2 64.45(5) . 6 ?
In6 In11 Ba2 68.77(7) . 6 ?
In13 In11 Ba2 60.42(5) 1_655 6 ?
In13 In11 Ba2 60.42(5) . 6 ?
In2 In11 Ba2 112.06(6) . 6 ?
In2 In11 Ba2 112.06(6) 1_655 6 ?
Ba2 In11 Ba2 137.37(4) . 6 ?
Ba2 In11 Ba2 137.37(4) 1_655 6 ?
Ir2 In12 Ir4 139.12(9) 1_554 . ?
Ir2 In12 Ir3 153.11(10) 1_554 . ?
Ir4 In12 Ir3 67.77(7) . . ?
Ir2 In12 In9 133.33(5) 1_554 . ?
Ir4 In12 In9 52.70(5) . . ?
Ir3 In12 In9 56.51(5) . . ?
Ir2 In12 In9 133.33(5) 1_554 1_455 ?
Ir4 In12 In9 52.70(5) . 1_455 ?
Ir3 In12 In9 56.51(5) . 1_455 ?
In9 In12 In9 91.30(9) . 1_455 ?
Ir2 In12 In6 54.81(5) 1_554 1_454 ?
Ir4 In12 In6 135.65(4) . 1_454 ?
Ir3 In12 In6 108.72(6) . 1_454 ?
In9 In12 In6 161.93(8) . 1_454 ?
In9 In12 In6 87.36(5) 1_455 1_454 ?
Ir2 In12 In6 54.81(5) 1_554 1_554 ?
Ir4 In12 In6 135.65(4) . 1_554 ?
Ir3 In12 In6 108.72(6) . 1_554 ?
In9 In12 In6 87.36(5) . 1_554 ?
In9 In12 In6 161.93(8) 1_455 1_554 ?
In6 In12 In6 88.36(9) 1_454 1_554 ?
Ir2 In12 Ba2 72.24(6) 1_554 6_454 ?
Ir4 In12 Ba2 76.16(6) . 6_454 ?
Ir3 In12 Ba2 126.63(7) . 6_454 ?
In9 In12 Ba2 124.14(9) . 6_454 ?
In9 In12 Ba2 70.50(6) 1_455 6_454 ?
In6 In12 Ba2 72.20(5) 1_454 6_454 ?
In6 In12 Ba2 124.52(8) 1_554 6_454 ?
Ir2 In12 Ba2 72.24(6) 1_554 6_554 ?
Ir4 In12 Ba2 76.16(6) . 6_554 ?
Ir3 In12 Ba2 126.63(7) . 6_554 ?
In9 In12 Ba2 70.50(6) . 6_554 ?
In9 In12 Ba2 124.14(9) 1_455 6_554 ?
In6 In12 Ba2 124.52(8) 1_454 6_554 ?
In6 In12 Ba2 72.20(5) 1_554 6_554 ?
Ba2 In12 Ba2 77.49(5) 6_454 6_554 ?
Ir2 In13 Ir4 110.86(6) . 6_455 ?
Ir2 In13 Ir4 110.86(6) . 6 ?
Ir4 In13 Ir4 103.37(8) 6_455 6 ?
Ir2 In13 In9 142.26(10) . 6 ?
Ir4 In13 In9 53.68(4) 6_455 6 ?
Ir4 In13 In9 53.68(4) 6 6 ?
Ir2 In13 In11 58.32(5) . . ?
Ir4 In13 In11 122.35(8) 6_455 . ?
Ir4 In13 In11 52.57(5) 6 . ?
In9 In13 In11 98.39(7) 6 . ?
Ir2 In13 In11 58.32(5) . 1_455 ?
Ir4 In13 In11 52.57(5) 6_455 1_455 ?
Ir4 In13 In11 122.35(8) 6 1_455 ?
In9 In13 In11 98.39(7) 6 1_455 ?
In11 In13 In11 93.50(8) . 1_455 ?
Ir2 In13 In10 122.02(9) . 6 ?
Ir4 In13 In10 103.98(6) 6_455 6 ?
Ir4 In13 In10 103.98(6) 6 6 ?
In9 In13 In10 95.72(8) 6 6 ?
In11 In13 In10 130.66(5) . 6 ?
In11 In13 In10 130.66(5) 1_455 6 ?
Ir2 In13 Ba2 70.70(5) . 6 ?
Ir4 In13 Ba2 164.86(7) 6_455 6 ?
Ir4 In13 Ba2 89.58(4) 6 6 ?
In9 In13 Ba2 134.19(5) 6 6 ?
In11 In13 Ba2 71.83(5) . 6 ?
In11 In13 Ba2 126.24(7) 1_455 6 ?
In10 In13 Ba2 64.65(5) 6 6 ?
Ir2 In13 Ba2 70.70(5) . 6_455 ?
Ir4 In13 Ba2 89.58(4) 6_455 6_455 ?
Ir4 In13 Ba2 164.86(7) 6 6_455 ?
In9 In13 Ba2 134.19(5) 6 6_455 ?
In11 In13 Ba2 126.24(7) . 6_455 ?
In11 In13 Ba2 71.83(5) 1_455 6_455 ?
In10 In13 Ba2 64.65(5) 6 6_455 ?
Ba2 In13 Ba2 76.61(6) 6 6_455 ?

loop_
_geom_bond_atom_site_label_1
_geom_bond_atom_site_label_2
_geom_bond_distance
_geom_bond_site_symmetry_2
_geom_bond_publ_flag
Ba1 In7 3.401(3) 1_556 ?
Ba1 In7 3.401(3) 1_456 ?
Ba1 In1 3.450(3) 1_455 ?
Ba1 In1 3.450(3) . ?
Ba1 In4 3.491(2) 2_665 ?
Ba1 In4 3.491(2) 2_565 ?
Ba1 In3 3.596(4) 2_565 ?
Ba1 In6 3.606(2) 1_455 ?
Ba1 In6 3.606(2) . ?
Ba1 In8 3.624(2) 2_665 ?
Ba1 In8 3.624(2) 2_565 ?
Ba1 In3 3.636(4) . ?
Ba2 In12 3.583(2) 6_455 ?
Ba2 In12 3.583(2) 6 ?
Ba2 In13 3.618(2) 6_454 ?
Ba2 In13 3.618(2) 6_554 ?
Ba2 In10 3.619(2) . ?
Ba2 In10 3.619(2) 1_455 ?
Ba2 In2 3.647(3) . ?
Ba2 Ir2 3.745(2) 6_454 ?
Ba2 Ir2 3.745(2) 6_554 ?
Ba2 In11 3.778(3) . ?
Ba2 In11 3.778(3) 1_455 ?
Ba2 In9 3.895(3) 6 ?
Ir1 In3 2.610(3) . ?
Ir1 In2 2.625(3) . ?
Ir1 In5 2.689(3) . ?
Ir1 In8 2.8307(17) . ?
Ir1 In8 2.8307(16) 1_455 ?
Ir1 In10 2.9040(15) 1_455 ?
Ir1 In10 2.9040(15) . ?
Ir1 In1 2.9161(19) . ?
Ir1 In1 2.9161(19) 1_455 ?
Ir2 In2 2.599(3) . ?
Ir2 In12 2.635(3) 1_556 ?
Ir2 In13 2.733(2) . ?
Ir2 In6 2.7434(14) . ?
Ir2 In6 2.7434(14) 1_455 ?
Ir2 In11 2.8484(17) 1_455 ?
Ir2 In11 2.8484(17) . ?
Ir2 Ba2 3.745(2) 6 ?
Ir2 Ba2 3.745(2) 6_455 ?
Ir3 In3 2.604(3) 2_564 ?
Ir3 In12 2.791(2) . ?
Ir3 In5 2.798(3) . ?
Ir3 In9 2.8225(15) 1_455 ?
Ir3 In9 2.8225(15) . ?
Ir3 In4 2.8413(17) . ?
Ir3 In4 2.8413(17) 1_455 ?
Ir3 In7 2.9027(18) 1_455 ?
Ir3 In7 2.9027(18) . ?
Ir3 Ir4 3.1023(17) . ?
Ir4 In11 2.637(2) 6_554 ?
Ir4 In9 2.6430(15) . ?
Ir4 In9 2.6430(15) 1_455 ?
Ir4 In5 2.703(3) . ?
Ir4 In12 2.773(3) . ?
Ir4 In13 2.8586(16) 6_554 ?
Ir4 In13 2.8586(16) 6_454 ?
Ir4 Ba2 3.972(2) 6_454 ?
Ir4 Ba2 3.972(2) 6_554 ?
In1 Ir1 2.9161(18) 1_655 ?
In1 In8 3.075(3) . ?
In1 In2 3.142(2) . ?
In1 In2 3.142(2) 1_655 ?
In1 In10 3.152(3) . ?
In1 In3 3.170(2) . ?
In1 In3 3.170(2) 1_655 ?
In1 In6 3.257(4) . ?
In1 In4 3.301(3) 2_665 ?
In1 Ba1 3.450(3) 1_655 ?
In2 In1 3.142(2) 1_455 ?
In2 In10 3.254(2) 1_455 ?
In2 In10 3.254(2) . ?
In2 In11 3.296(2) 1_455 ?
In2 In11 3.296(2) . ?
In2 In6 3.326(2) . ?
In2 In6 3.326(2) 1_455 ?
In3 Ir3 2.604(3) 2_565 ?
In3 In1 3.170(2) 1_455 ?
In3 In7 3.186(2) 2_665 ?
In3 In7 3.186(2) 2_565 ?
In3 In4 3.219(2) 2_665 ?
In3 In4 3.219(2) 2_565 ?
In3 In8 3.223(2) 1_455 ?
In3 In8 3.223(2) . ?
In3 Ba1 3.596(4) 2_564 ?
In4 Ir3 2.8413(17) 1_655 ?
In4 In8 2.888(3) . ?
In4 In7 3.085(3) . ?
In4 In9 3.093(3) . ?
In4 In3 3.219(2) 2_564 ?
In4 In3 3.219(2) 2_664 ?
In4 In1 3.301(3) 2_664 ?
In4 Ba1 3.491(2) 2_664 ?
In4 Ba1 3.491(2) 2_564 ?
In5 In9 3.280(3) 1_455 ?
In5 In9 3.280(3) . ?
In5 In10 3.326(3) 1_455 ?
In5 In10 3.326(3) . ?
In5 In8 3.332(2) . ?
In5 In8 3.332(2) 1_455 ?
In6 Ir2 2.7434(14) 1_655 ?
In6 In7 3.010(3) 1_556 ?
In6 In11 3.035(3) . ?
In6 In12 3.218(2) 1_656 ?
In6 In12 3.218(2) 1_556 ?
In6 In2 3.326(2) 1_655 ?
In6 Ba1 3.606(2) 1_655 ?
In6 Ba2 4.019(3) 6 ?
In7 Ir3 2.9027(18) 1_655 ?
In7 In9 2.991(3) . ?
In7 In6 3.010(3) 1_554 ?
In7 In3 3.186(2) 2_664 ?
In7 In3 3.186(2) 2_564 ?
In7 Ba1 3.401(3) 1_554 ?
In7 Ba1 3.401(3) 1_654 ?
In8 Ir1 2.8307(16) 1_655 ?
In8 In10 3.181(3) . ?
In8 In3 3.223(2) 1_655 ?
In8 In5 3.332(2) 1_655 ?
In8 Ba1 3.624(2) 2_664 ?
In8 Ba1 3.624(2) 2_564 ?
In9 Ir4 2.6430(15) 1_655 ?
In9 Ir3 2.8225(15) 1_655 ?
In9 In13 2.989(3) 6_554 ?
In9 In12 3.136(2) . ?
In9 In12 3.136(2) 1_655 ?
In9 In5 3.280(3) 1_655 ?
In9 Ba2 3.895(3) 6_554 ?
In10 Ir1 2.9040(15) 1_655 ?
In10 In13 3.099(3) 6_554 ?
In10 In2 3.254(2) 1_655 ?
In10 In5 3.326(3) 1_655 ?
In10 Ba2 3.619(2) 1_655 ?
In11 Ir4 2.637(2) 6 ?
In11 Ir2 2.8484(17) 1_655 ?
In11 In13 3.079(2) 1_655 ?
In11 In13 3.079(2) . ?
In11 In2 3.296(2) 1_655 ?
In11 Ba2 3.778(3) 1_655 ?
In11 Ba2 3.953(3) 6 ?
In12 Ir2 2.635(3) 1_554 ?
In12 In9 3.136(2) 1_455 ?
In12 In6 3.218(2) 1_454 ?
In12 In6 3.218(2) 1_554 ?
In12 Ba2 3.583(2) 6_454 ?
In12 Ba2 3.583(2) 6_554 ?
In13 Ir4 2.8586(16) 6_455 ?
In13 Ir4 2.8586(16) 6 ?
In13 In9 2.989(3) 6 ?
In13 In11 3.079(2) 1_455 ?
In13 In10 3.099(3) 6 ?
In13 Ba2 3.618(2) 6 ?
In13 Ba2 3.618(2) 6_455 ?
